data_7000983
loop_
_publ_author_name
'Zhang, Qing-Fu'
'Jiang, Fei-Long'
'Huang, You-Gui'
'Wei, Wei'
'Gao, Qiang'
'Yang, Ming'
'Xiong, Ke-Cai'
'Hong, Mao-Chun'

_publ_section_title
;
 An interwoven Fe3L3 trigonal metallamacrocycle from an in situ ligand
 hydrolysis reaction
;
_journal_issue 15
_journal_name_full 'Dalton Transactions'
_journal_page_first 2673
_journal_page_last 2676
_journal_paper_doi 10.1039/b817929h
_journal_year 2009
_chemical_formula_sum 'C42 H44 Fe3 N9 O24'
_chemical_formula_weight 1226.40
_chemical_name_systematic
;
?
;
_space_group_IT_number 147
_symmetry_cell_setting trigonal
_symmetry_space_group_name_Hall '-P 3'
_symmetry_space_group_name_H-M 'P -3'
_atom_sites_solution_hydrogens geom
_atom_sites_solution_primary direct
_atom_sites_solution_secondary difmap
_audit_creation_method SHELXL-97
_cell_angle_alpha 90.00
_cell_angle_beta 90.00
_cell_angle_gamma 120.00
_cell_formula_units_Z 2
_cell_length_a 17.5191(15)
_cell_length_b 17.5191(15)
_cell_length_c 12.0541(17)
_cell_measurement_reflns_used 6969
_cell_measurement_temperature 293(2)
_cell_measurement_theta_max 27.4835
_cell_measurement_theta_min 2.6835
_cell_volume 3204.0(6)
_computing_cell_refinement 'Bruker XSCANS'
_computing_data_collection 'Bruker XSCANS'
_computing_data_reduction 'Bruker SHELXTL'
_computing_molecular_graphics 'Bruker SHELXTL'
_computing_publication_material 'Bruker SHELXTL'
_computing_structure_refinement 'SHELXL-97 (Sheldrick, 1997)'
_computing_structure_solution 'SHELXS-97 (Sheldrick, 1990)'
_diffrn_ambient_temperature 293(2)
_diffrn_measured_fraction_theta_full 0.985
_diffrn_measured_fraction_theta_max 0.985
_diffrn_measurement_device_type 'Mercury CCD'
_diffrn_measurement_method '\w scans'
_diffrn_radiation_monochromator graphite
_diffrn_radiation_source 'fine-focus sealed tube'
_diffrn_radiation_type MoK\a
_diffrn_radiation_wavelength 0.71073
_diffrn_reflns_av_R_equivalents 0.1012
_diffrn_reflns_av_sigmaI/netI 0.0988
_diffrn_reflns_limit_h_max 22
_diffrn_reflns_limit_h_min -22
_diffrn_reflns_limit_k_max 22
_diffrn_reflns_limit_k_min -13
_diffrn_reflns_limit_l_max 15
_diffrn_reflns_limit_l_min -15
_diffrn_reflns_number 19549
_diffrn_reflns_theta_full 27.48
_diffrn_reflns_theta_max 27.48
_diffrn_reflns_theta_min 2.68
_diffrn_standards_interval_count 0
_diffrn_standards_interval_time .
_diffrn_standards_number 0
_exptl_absorpt_coefficient_mu 0.745
_exptl_absorpt_correction_T_max 0.9292
_exptl_absorpt_correction_T_min 0.8356
_exptl_absorpt_correction_type multi-scan
_exptl_absorpt_process_details sadabs
_exptl_crystal_colour Black
_exptl_crystal_density_diffrn 1.269
_exptl_crystal_density_method 'not measured'
_exptl_crystal_description Block
_exptl_crystal_F_000 1254
_exptl_crystal_size_max 0.25
_exptl_crystal_size_mid 0.20
_exptl_crystal_size_min 0.10
_refine_diff_density_max 0.812
_refine_diff_density_min -0.520
_refine_diff_density_rms 0.085
_refine_ls_extinction_method none
_refine_ls_goodness_of_fit_ref 1.029
_refine_ls_hydrogen_treatment constr
_refine_ls_matrix_type full
_refine_ls_number_parameters 241
_refine_ls_number_reflns 4850
_refine_ls_number_restraints 0
_refine_ls_restrained_S_all 1.029
_refine_ls_R_factor_all 0.0785
_refine_ls_R_factor_gt 0.0572
_refine_ls_shift/su_max 0.000
_refine_ls_shift/su_mean 0.000
_refine_ls_structure_factor_coef Fsqd
_refine_ls_weighting_details 'calc w=1/[\s^2^(Fo^2^)+(0.0390P)^2^+0.0000P] where P=(Fo^2^+2Fc^2^)/3'
_refine_ls_weighting_scheme calc
_refine_ls_wR_factor_gt 0.1359
_refine_ls_wR_factor_ref 0.1451
_reflns_number_gt 2945
_reflns_number_total 4850
_reflns_threshold_expression >2sigma(I)
_cod_data_source_file b817929h.txt
_cod_data_source_block 1
_cod_depositor_comments
;
The following automatic conversions were performed:
'_symmetry_cell_setting' value 'Trigonal' changed to 'trigonal' according
to '/home/saulius/struct/CIF-dictionaries/cif_core.dic' dictionary named
'cif_core.dic' version 2.4.1 from
2010-06-29.

'_exptl_absorpt_correction_type' value 'Multi-scan' changed
to 'multi-scan' according to
'/home/saulius/struct/CIF-dictionaries/cif_core.dic' dictionary named
'cif_core.dic' version 2.4.1 from 2010-06-29.

Automatic conversion script
Id: cif_fix_enum 1527 2010-12-29 10:47:43Z saulius 
;
_cod_original_sg_symbol_H-M P-3
_cod_database_code 7000983

loop_
_symmetry_equiv_pos_as_xyz
'x, y, z'
'-y, x-y, z'
'-x+y, -x, z'
'-x, -y, -z'
'y, -x+y, -z'
'x-y, x, -z'

loop_
_atom_site_label
_atom_site_type_symbol
_atom_site_fract_x
_atom_site_fract_y
_atom_site_fract_z
_atom_site_U_iso_or_equiv
_atom_site_adp_type
_atom_site_occupancy
_atom_site_symmetry_multiplicity
_atom_site_calc_flag
_atom_site_refinement_flags
_atom_site_disorder_assembly
_atom_site_disorder_group
Fe1 Fe 0.34853(3) 0.21229(3) 0.50429(4) 0.03654(17) Uani 1 1 d . . .
O1 O 0.29492(15) 0.24922(15) 0.39481(18) 0.0417(6) Uani 1 1 d . . .
O2 O 0.41683(15) 0.16177(16) 0.57441(19) 0.0443(6) Uani 1 1 d . . .
O3 O 0.67301(18) -0.01318(19) 0.7781(2) 0.0605(7) Uani 1 1 d . . .
O4 O 0.76503(15) 0.06440(15) 0.63984(18) 0.0429(6) Uani 1 1 d . . .
O5 O 0.24239(16) 0.08976(15) 0.5026(2) 0.0518(7) Uani 1 1 d . . .
O6 O 0.1072(3) 0.0355(3) 0.3705(5) 0.169(2) Uani 1 1 d . . .
O7 O 0.8368(4) -0.0259(5) 0.8211(5) 0.212(3) Uani 1 1 d . . .
O8 O 0.5009(8) 0.2552(7) 0.8053(10) 0.177(5) Uani 0.50 1 d P . .
N1 N 0.42538(18) 0.20714(19) 0.3753(2) 0.0422(7) Uani 1 1 d . . .
N2 N 0.4840(2) 0.1776(2) 0.4042(2) 0.0486(8) Uani 1 1 d . . .
N3 N 0.65535(18) 0.10698(18) 0.5549(2) 0.0385(6) Uani 1 1 d . . .
C1 C 0.2995(2) 0.2562(2) 0.2838(3) 0.0435(8) Uani 1 1 d . . .
C2 C 0.2404(3) 0.2748(3) 0.2266(3) 0.0602(11) Uani 1 1 d . . .
H2 H 0.1983 0.2814 0.2657 0.072 Uiso 1 1 calc R . .
C3 C 0.2450(4) 0.2831(4) 0.1139(4) 0.0915(17) Uani 1 1 d . . .
H3 H 0.2067 0.2971 0.0777 0.110 Uiso 1 1 calc R . .
C4 C 0.3038(4) 0.2714(4) 0.0526(4) 0.0991(19) Uani 1 1 d . . .
H4 H 0.3044 0.2758 -0.0243 0.119 Uiso 1 1 calc R . .
C5 C 0.3620(4) 0.2532(4) 0.1058(3) 0.0819(15) Uani 1 1 d . . .
H5 H 0.4030 0.2466 0.0643 0.098 Uiso 1 1 calc R . .
C6 C 0.3608(3) 0.2444(3) 0.2221(3) 0.0512(9) Uani 1 1 d . . .
C7 C 0.4205(3) 0.2189(3) 0.2697(3) 0.0525(10) Uani 1 1 d . . .
H7 H 0.4574 0.2104 0.2222 0.063 Uiso 1 1 calc R . .
C8 C 0.4716(2) 0.1548(2) 0.5088(3) 0.0438(8) Uani 1 1 d . . .
C9 C 0.5259(2) 0.1197(2) 0.5569(3) 0.0424(8) Uani 1 1 d . . .
C10 C 0.6050(2) 0.1359(2) 0.5095(3) 0.0423(8) Uani 1 1 d . . .
H13 H 0.6235 0.1681 0.4439 0.051 Uiso 1 1 calc R . .
C11 C 0.6281(2) 0.0586(2) 0.6483(3) 0.0393(8) Uani 1 1 d . . .
C12 C 0.5494(3) 0.0364(3) 0.6981(3) 0.0561(10) Uani 1 1 d . . .
H11 H 0.5304 -0.0002 0.7600 0.067 Uiso 1 1 calc R . .
C13 C 0.4982(2) 0.0699(3) 0.6540(3) 0.0546(10) Uani 1 1 d . . .
H10 H 0.4463 0.0590 0.6889 0.066 Uiso 1 1 calc R . .
C14 C 0.6924(2) 0.0337(2) 0.6947(3) 0.0436(8) Uani 1 1 d . . .
H5B H 0.2494 0.0488 0.5340 0.052 Uiso 1 1 d R . .
H5A H 0.2035 0.0681 0.4538 0.052 Uiso 1 1 d R . .
O9 O 0.6037(2) 0.1946(2) 0.2240(3) 0.181(5) Uani 0.50 1 d PR . .
H6A H 0.1304 0.0334 0.3072 0.217 Uiso 1 1 d R . .
H7A H 0.8439 -0.0313 0.8901 0.217 Uiso 1 1 d R . .
H6B H 0.0510 -0.0228 0.3694 0.217 Uiso 1 1 d R . .
H7B H 0.7832 -0.0276 0.8204 0.217 Uiso 1 1 d R . .

loop_
_atom_site_aniso_label
_atom_site_aniso_U_11
_atom_site_aniso_U_22
_atom_site_aniso_U_33
_atom_site_aniso_U_23
_atom_site_aniso_U_13
_atom_site_aniso_U_12
Fe1 0.0294(3) 0.0340(3) 0.0460(3) -0.0008(2) 0.0000(2) 0.0157(2)
O1 0.0442(14) 0.0440(14) 0.0440(13) -0.0023(11) -0.0042(10) 0.0275(12)
O2 0.0341(13) 0.0502(15) 0.0532(14) 0.0064(11) 0.0063(11) 0.0246(12)
O3 0.0614(18) 0.072(2) 0.0541(16) 0.0192(14) 0.0032(13) 0.0380(16)
O4 0.0375(14) 0.0459(14) 0.0499(13) 0.0105(11) 0.0032(11) 0.0244(12)
O5 0.0425(15) 0.0319(14) 0.0766(17) -0.0019(12) -0.0134(13) 0.0153(12)
O6 0.082(3) 0.158(5) 0.215(5) 0.027(4) -0.057(3) 0.022(3)
O7 0.211(7) 0.275(8) 0.214(6) -0.051(6) -0.089(5) 0.171(7)
O8 0.199(11) 0.129(8) 0.229(12) -0.037(8) -0.073(9) 0.102(8)
N1 0.0395(17) 0.0479(18) 0.0463(16) -0.0017(13) -0.0022(13) 0.0273(15)
N2 0.0441(18) 0.066(2) 0.0503(18) -0.0019(15) -0.0021(14) 0.0380(17)
N3 0.0361(16) 0.0398(16) 0.0426(15) 0.0004(12) -0.0003(12) 0.0212(14)
C1 0.047(2) 0.0351(19) 0.046(2) -0.0052(15) -0.0093(16) 0.0189(17)
C2 0.074(3) 0.069(3) 0.058(2) -0.008(2) -0.014(2) 0.051(3)
C3 0.121(5) 0.138(5) 0.058(3) -0.004(3) -0.024(3) 0.097(4)
C4 0.128(5) 0.160(6) 0.048(3) 0.011(3) -0.003(3) 0.102(5)
C5 0.097(4) 0.127(5) 0.048(3) 0.006(3) 0.006(2) 0.076(4)
C6 0.053(2) 0.056(2) 0.049(2) 0.0021(18) -0.0027(18) 0.031(2)
C7 0.052(2) 0.061(3) 0.052(2) -0.0010(19) 0.0054(18) 0.034(2)
C8 0.0329(19) 0.043(2) 0.056(2) -0.0011(16) -0.0035(16) 0.0190(17)
C9 0.0369(19) 0.043(2) 0.050(2) 0.0019(16) 0.0003(15) 0.0218(17)
C10 0.039(2) 0.048(2) 0.0446(19) 0.0056(16) -0.0004(15) 0.0255(18)
C11 0.0377(19) 0.041(2) 0.0409(18) 0.0010(15) -0.0001(15) 0.0204(17)
C12 0.050(2) 0.071(3) 0.052(2) 0.018(2) 0.0098(18) 0.034(2)
C13 0.042(2) 0.068(3) 0.061(2) 0.017(2) 0.0132(18) 0.033(2)
C14 0.046(2) 0.043(2) 0.044(2) 0.0008(16) -0.0050(16) 0.0241(18)
O9 0.116(8) 0.348(17) 0.122(7) 0.033(8) 0.020(6) 0.148(10)

loop_
_atom_type_symbol
_atom_type_description
_atom_type_scat_dispersion_real
_atom_type_scat_dispersion_imag
_atom_type_scat_source
C C 0.0033 0.0016 'International Tables Vol C Tables 4.2.6.8 and 6.1.1.4'
H H 0.0000 0.0000 'International Tables Vol C Tables 4.2.6.8 and 6.1.1.4'
N N 0.0061 0.0033 'International Tables Vol C Tables 4.2.6.8 and 6.1.1.4'
O O 0.0106 0.0060 'International Tables Vol C Tables 4.2.6.8 and 6.1.1.4'
Fe Fe 0.3463 0.8444 'International Tables Vol C Tables 4.2.6.8 and 6.1.1.4'

loop_
_geom_angle_atom_site_label_1
_geom_angle_atom_site_label_2
_geom_angle_atom_site_label_3
_geom_angle
_geom_angle_site_symmetry_1
_geom_angle_site_symmetry_3
_geom_angle_publ_flag
O1 Fe1 O4 99.52(10) . 3_665 ?
O1 Fe1 O2 161.33(10) . . ?
O4 Fe1 O2 99.03(10) 3_665 . ?
O1 Fe1 O5 90.34(10) . . ?
O4 Fe1 O5 87.68(10) 3_665 . ?
O2 Fe1 O5 88.31(10) . . ?
O1 Fe1 N1 86.38(10) . . ?
O4 Fe1 N1 168.20(10) 3_665 . ?
O2 Fe1 N1 75.76(10) . . ?
O5 Fe1 N1 102.58(11) . . ?
O1 Fe1 N3 96.79(10) . 3_665 ?
O4 Fe1 N3 76.67(10) 3_665 3_665 ?
O2 Fe1 N3 89.53(10) . 3_665 ?
O5 Fe1 N3 163.66(10) . 3_665 ?
N1 Fe1 N3 92.56(11) . 3_665 ?
C1 O1 Fe1 134.6(2) . . ?
C8 O2 Fe1 114.8(2) . . ?
C14 O4 Fe1 122.1(2) . 2_655 ?
Fe1 O5 H5B 115.9 . . ?
Fe1 O5 H5A 126.8 . . ?
H5B O5 H5A 110.6 . . ?
H6A O6 H6B 100.8 . . ?
H7A O7 H7B 102.0 . . ?
C7 N1 N2 114.8(3) . . ?
C7 N1 Fe1 128.9(2) . . ?
N2 N1 Fe1 115.9(2) . . ?
C8 N2 N1 108.0(3) . . ?
C10 N3 C11 119.2(3) . . ?
C10 N3 Fe1 128.2(2) . 2_655 ?
C11 N3 Fe1 112.3(2) . 2_655 ?
O1 C1 C6 122.0(3) . . ?
O1 C1 C2 119.4(3) . . ?
C6 C1 C2 118.6(3) . . ?
C3 C2 C1 120.0(4) . . ?
C3 C2 H2 120.0 . . ?
C1 C2 H2 120.0 . . ?
C4 C3 C2 122.2(4) . . ?
C4 C3 H3 118.9 . . ?
C2 C3 H3 118.9 . . ?
C3 C4 C5 119.2(4) . . ?
C3 C4 H4 120.4 . . ?
C5 C4 H4 120.4 . . ?
C4 C5 C6 121.3(4) . . ?
C4 C5 H5 119.4 . . ?
C6 C5 H5 119.4 . . ?
C1 C6 C5 118.7(4) . . ?
C1 C6 C7 124.0(3) . . ?
C5 C6 C7 117.1(4) . . ?
N1 C7 C6 123.6(3) . . ?
N1 C7 H7 118.2 . . ?
C6 C7 H7 118.2 . . ?
O2 C8 N2 125.4(3) . . ?
O2 C8 C9 117.3(3) . . ?
N2 C8 C9 117.3(3) . . ?
C10 C9 C13 118.3(3) . . ?
C10 C9 C8 122.3(3) . . ?
C13 C9 C8 119.4(3) . . ?
N3 C10 C9 122.3(3) . . ?
N3 C10 H13 118.9 . . ?
C9 C10 H13 118.9 . . ?
N3 C11 C12 122.4(3) . . ?
N3 C11 C14 114.4(3) . . ?
C12 C11 C14 123.2(3) . . ?
C11 C12 C13 118.7(3) . . ?
C11 C12 H11 120.7 . . ?
C13 C12 H11 120.7 . . ?
C9 C13 C12 119.0(3) . . ?
C9 C13 H10 120.5 . . ?
C12 C13 H10 120.5 . . ?
O3 C14 O4 125.5(3) . . ?
O3 C14 C11 120.0(3) . . ?
O4 C14 C11 114.5(3) . . ?

loop_
_geom_bond_atom_site_label_1
_geom_bond_atom_site_label_2
_geom_bond_distance
_geom_bond_site_symmetry_2
_geom_bond_publ_flag
Fe1 O1 1.910(2) . ?
Fe1 O4 1.978(2) 3_665 ?
Fe1 O2 1.997(2) . ?
Fe1 O5 2.018(2) . ?
Fe1 N1 2.088(3) . ?
Fe1 N3 2.196(3) 3_665 ?
O1 C1 1.343(4) . ?
O2 C8 1.295(4) . ?
O3 C14 1.234(4) . ?
O4 C14 1.289(4) . ?
O4 Fe1 1.978(2) 2_655 ?
O5 H5B 0.8721 . ?
O5 H5A 0.8342 . ?
O6 H6A 0.8741 . ?
O6 H6B 1.0035 . ?
O7 H7A 0.8529 . ?
O7 H7B 0.9245 . ?
N1 C7 1.298(4) . ?
N1 N2 1.406(4) . ?
N2 C8 1.307(4) . ?
N3 C10 1.335(4) . ?
N3 C11 1.345(4) . ?
N3 Fe1 2.196(3) 2_655 ?
C1 C6 1.404(5) . ?
C1 C2 1.412(5) . ?
C2 C3 1.364(6) . ?
C2 H2 0.9300 . ?
C3 C4 1.364(7) . ?
C3 H3 0.9300 . ?
C4 C5 1.370(6) . ?
C4 H4 0.9300 . ?
C5 C6 1.409(5) . ?
C5 H5 0.9300 . ?
C6 C7 1.446(5) . ?
C7 H7 0.9300 . ?
C8 C9 1.487(5) . ?
C9 C10 1.390(4) . ?
C9 C13 1.394(5) . ?
C10 H13 0.9300 . ?
C11 C12 1.370(5) . ?
C11 C14 1.504(4) . ?
C12 C13 1.399(5) . ?
C12 H11 0.9300 . ?
C13 H10 0.9300 . ?

loop_
_geom_hbond_atom_site_label_D
_geom_hbond_atom_site_label_H
_geom_hbond_atom_site_label_A
_geom_hbond_distance_DH
_geom_hbond_distance_HA
_geom_hbond_distance_DA
_geom_hbond_angle_DHA
_geom_hbond_site_symmetry_A
O5 H5A O6 0.83 1.79 2.607(5) 164.6 .
O5 H5B O1 0.87 1.86 2.731(3) 172.7 5_556
O6 H6A O7 0.87 1.68 2.547(9) 173.1 4_656
O6 H6B O6 1.00 1.91 2.871(8) 160.4 3
O7 H7B O3 0.92 2.13 3.033(6) 164.7 .
